data_2219178
loop_
_publ_author_name
'Fun, Hoong-Kun'
'Patil, P. S.'
'Dharmaprakash, S. M.'
'Chantrapromma, Suchada'

_publ_section_title
;
 (<i>E</i>)-1-(4-Bromophenyl)-3-(2-chlorophenyl)prop-2-en-1-one
;
_journal_coeditor_code TK2281
_journal_issue 8
_journal_name_full 'Acta Crystallographica Section E'
_journal_page_first o1464
_journal_paper_doi 10.1107/S1600536808020795
_journal_volume 64
_journal_year 2008
_chemical_formula_iupac 'C15 H10 Br Cl O'
_chemical_formula_moiety 'C15 H10 Br Cl O'
_chemical_formula_sum 'C15 H10 Br Cl O'
_chemical_formula_weight 321.59
_chemical_name_systematic
;
(<i>E</i>)-1-(4-Bromophenyl)-3-(2-chlorophenyl)prop-2-en-1-one
;
_space_group_IT_number 33
_symmetry_cell_setting orthorhombic
_symmetry_space_group_name_Hall 'P 2c -2n'
_symmetry_space_group_name_H-M 'P n a 21'
_atom_sites_solution_hydrogens geom
_atom_sites_solution_primary direct
_atom_sites_solution_secondary difmap
_audit_creation_method SHELXL-97
_cell_angle_alpha 90
_cell_angle_beta 90
_cell_angle_gamma 90
_cell_formula_units_Z 4
_cell_length_a 27.8720(6)
_cell_length_b 3.92350(10)
_cell_length_c 11.6408(2)
_cell_measurement_reflns_used 3495
_cell_measurement_temperature 100.00(10)
_cell_measurement_theta_max 30.0
_cell_measurement_theta_min 1.5
_cell_volume 1272.99(5)
_computing_cell_refinement 'APEX2 (Bruker, 2005)'
_computing_data_collection 'APEX2 (Bruker, 2005)'
_computing_data_reduction 'SAINT (Bruker, 2005)'
_computing_molecular_graphics 'SHELXTL (Sheldrick, 2008)'
_computing_publication_material
;
SHELXTL (Sheldrick, 2008) and PLATON (Spek, 2003)
;
_computing_structure_refinement 'SHELXTL (Sheldrick, 2008)'
_computing_structure_solution 'SHELXTL (Sheldrick, 2008)'
_diffrn_ambient_temperature 100.00(10)
_diffrn_detector_area_resol_mean 8.33
_diffrn_measured_fraction_theta_full 0.999
_diffrn_measured_fraction_theta_max 0.999
_diffrn_measurement_device_type
;
Bruker SMART APEX2 CCD area-detector
;
_diffrn_measurement_method \w
_diffrn_radiation_monochromator graphite
_diffrn_radiation_source 'fine-focus sealed tube'
_diffrn_radiation_type MoK\a
_diffrn_radiation_wavelength 0.71073
_diffrn_reflns_av_R_equivalents 0.044
_diffrn_reflns_av_sigmaI/netI 0.069
_diffrn_reflns_limit_h_max 39
_diffrn_reflns_limit_h_min -36
_diffrn_reflns_limit_k_max 3
_diffrn_reflns_limit_k_min -5
_diffrn_reflns_limit_l_max 16
_diffrn_reflns_limit_l_min -16
_diffrn_reflns_number 9658
_diffrn_reflns_theta_full 30.0
_diffrn_reflns_theta_max 30.0
_diffrn_reflns_theta_min 1.5
_diffrn_standards_number 0
_exptl_absorpt_coefficient_mu 3.422
_exptl_absorpt_correction_T_max 0.736
_exptl_absorpt_correction_T_min 0.392
_exptl_absorpt_correction_type multi-scan
_exptl_absorpt_process_details '(SADABS; Bruker, 2005)'
_exptl_crystal_colour Colorless
_exptl_crystal_density_diffrn 1.678
_exptl_crystal_density_method 'not measured'
_exptl_crystal_description Block
_exptl_crystal_F_000 640
_exptl_crystal_size_max 0.33
_exptl_crystal_size_mid 0.18
_exptl_crystal_size_min 0.09
_refine_diff_density_max 0.41
_refine_diff_density_min -0.44
_refine_ls_abs_structure_details 'Flack (1983), 1545 Friedel pairs'
_refine_ls_abs_structure_Flack 0.011(12)
_refine_ls_extinction_method none
_refine_ls_goodness_of_fit_ref 1.03
_refine_ls_hydrogen_treatment constr
_refine_ls_matrix_type full
_refine_ls_number_parameters 163
_refine_ls_number_reflns 3495
_refine_ls_number_restraints 1
_refine_ls_restrained_S_all 1.03
_refine_ls_R_factor_all 0.045
_refine_ls_R_factor_gt 0.033
_refine_ls_shift/su_max 0.001
_refine_ls_shift/su_mean 0.000
_refine_ls_structure_factor_coef Fsqd
_refine_ls_weighting_details 'calc w=1/[\s^2^(Fo^2^)+1.3265P] where P=(Fo^2^+2Fc^2^)/3'
_refine_ls_weighting_scheme calc
_refine_ls_wR_factor_gt 0.065
_refine_ls_wR_factor_ref 0.086
_reflns_number_gt 2938
_reflns_number_total 3495
_reflns_threshold_expression I>2\s(I)
_cod_data_source_file tk2281.cif
_cod_data_source_block I
_cod_depositor_comments
;
The following automatic conversions were performed:
'_symmetry_cell_setting' value 'Orthorhombic' changed to 'orthorhombic'
according to '/home/saulius/struct/CIF-dictionaries/cif_core.dic'
dictionary named 'cif_core.dic' version 2.4.1 from 2010-06-29.

Automatic conversion script
Id: cif_fix_enum 1527 2010-12-29 10:47:43Z saulius 

The following automatic conversions were performed:

'_symmetry_cell_setting' value 'Orthorhombic' changed to
'orthorhombic' according to
/home/saulius/struct/CIF-dictionaries/cif_core.dic dictionary named
'cif_core.dic' version 2.4.1 from 2010-06-29.

Automatic conversion script
Id: cif_fix_values 1715 2011-07-08 13:25:40Z adriana 
;
_cod_database_code 2219178
_cod_database_fobs_code 2219178

loop_
_symmetry_equiv_pos_as_xyz
'x, y, z'
'-x, -y, z+1/2'
'x+1/2, -y+1/2, z'
'-x+1/2, y+1/2, z+1/2'

loop_
_atom_site_type_symbol
_atom_site_label
_atom_site_fract_x
_atom_site_fract_y
_atom_site_fract_z
_atom_site_U_iso_or_equiv
_atom_site_adp_type
_atom_site_calc_flag
_atom_site_refinement_flags
_atom_site_occupancy
Br Br1 0.165695(11) 0.71499(8) 0.27469(5) 0.02346(10) Uani d . 1
Cl Cl1 -0.18444(4) -0.5643(3) 0.47411(9) 0.0264(2) Uani d . 1
O O1 -0.03953(10) 0.0955(8) 0.5096(2) 0.0254(6) Uani d . 1
C C1 0.03194(13) 0.2560(9) 0.2561(3) 0.0187(8) Uani d . 1
H H1A 0.0132 0.1502 0.2004 0.022 Uiso calc R 1
C C2 0.07645(13) 0.3879(11) 0.2266(3) 0.0192(8) Uani d . 1
H H2A 0.0878 0.3720 0.1517 0.023 Uiso calc R 1
C C3 0.10349(14) 0.5426(9) 0.3106(3) 0.0192(8) Uani d . 1
C C4 0.08725(13) 0.5741(10) 0.4230(3) 0.0202(8) Uani d . 1
H H4A 0.1059 0.6831 0.4782 0.024 Uiso calc R 1
C C5 0.04319(13) 0.4411(9) 0.4510(3) 0.0177(8) Uani d . 1
H H5A 0.0321 0.4585 0.5261 0.021 Uiso calc R 1
C C6 0.01502(13) 0.2810(9) 0.3686(3) 0.0156(7) Uani d . 1
C C7 -0.03108(13) 0.1245(10) 0.4073(3) 0.0180(8) Uani d . 1
C C8 -0.06613(13) 0.0089(10) 0.3202(3) 0.0185(8) Uani d . 1
H H8A -0.0610 0.0543 0.2428 0.022 Uiso calc R 1
C C9 -0.10501(14) -0.1603(10) 0.3534(3) 0.0192(8) Uani d . 1
H H9A -0.1074 -0.2079 0.4315 0.023 Uiso calc R 1
C C10 -0.14477(11) -0.2809(8) 0.2809(5) 0.0180(6) Uani d . 1
C C11 -0.18352(14) -0.4627(10) 0.3288(3) 0.0206(8) Uani d . 1
C C12 -0.22195(13) -0.5699(9) 0.2625(4) 0.0246(8) Uani d . 1
H H12A -0.2470 -0.6907 0.2960 0.030 Uiso calc R 1
C C13 -0.22293(15) -0.4970(11) 0.1464(4) 0.0276(9) Uani d . 1
H H13A -0.2488 -0.5662 0.1017 0.033 Uiso calc R 1
C C14 -0.18509(15) -0.3199(11) 0.0968(3) 0.0239(8) Uani d . 1
H H14A -0.1856 -0.2719 0.0185 0.029 Uiso calc R 1
C C15 -0.14652(15) -0.2140(10) 0.1632(3) 0.0213(8) Uani d . 1
H H15A -0.1214 -0.0963 0.1287 0.026 Uiso calc R 1

loop_
_atom_site_aniso_label
_atom_site_aniso_U_11
_atom_site_aniso_U_22
_atom_site_aniso_U_33
_atom_site_aniso_U_12
_atom_site_aniso_U_13
_atom_site_aniso_U_23
Br1 0.01631(16) 0.02108(18) 0.03298(17) -0.00286(13) 0.0010(2) 0.0002(3)
Cl1 0.0257(5) 0.0253(5) 0.0282(4) -0.0021(4) 0.0095(4) 0.0033(4)
O1 0.0260(16) 0.0329(18) 0.0171(13) -0.0047(13) 0.0038(11) 0.0008(11)
C1 0.0159(16) 0.0214(19) 0.019(2) -0.0002(13) -0.0025(13) 0.0006(14)
C2 0.0177(19) 0.021(2) 0.0187(16) -0.0023(15) -0.0003(14) 0.0018(15)
C3 0.0170(18) 0.0126(19) 0.0278(19) 0.0004(14) -0.0001(14) 0.0023(14)
C4 0.0186(19) 0.017(2) 0.0248(19) 0.0025(15) -0.0068(15) -0.0046(15)
C5 0.0180(18) 0.017(2) 0.0180(17) 0.0023(14) 0.0011(13) -0.0021(14)
C6 0.0138(17) 0.0161(19) 0.0169(16) 0.0025(14) -0.0010(13) 0.0003(13)
C7 0.0176(18) 0.015(2) 0.0218(17) 0.0042(14) -0.0011(14) 0.0011(14)
C8 0.0153(18) 0.022(2) 0.0178(16) -0.0010(15) 0.0015(14) 0.0020(14)
C9 0.018(2) 0.020(2) 0.0195(16) 0.0021(15) -0.0003(14) 0.0000(14)
C10 0.0150(14) 0.0143(15) 0.0248(15) 0.0030(12) 0.001(2) 0.0027(19)
C11 0.0184(19) 0.015(2) 0.0280(19) 0.0060(15) 0.0042(15) 0.0010(15)
C12 0.0177(17) 0.0158(18) 0.040(2) 0.0019(13) 0.0016(18) -0.004(2)
C13 0.020(2) 0.022(2) 0.041(2) 0.0077(17) -0.0090(18) -0.0105(18)
C14 0.025(2) 0.025(2) 0.0220(19) 0.0065(17) -0.0067(16) -0.0013(16)
C15 0.021(2) 0.017(2) 0.0257(19) -0.0003(15) 0.0010(15) 0.0019(15)

loop_
_atom_type_symbol
_atom_type_description
_atom_type_scat_dispersion_real
_atom_type_scat_dispersion_imag
_atom_type_scat_source
C C 0.0033 0.0016 'International Tables Vol C Tables 4.2.6.8 and 6.1.1.4'
H H 0.0000 0.0000 'International Tables Vol C Tables 4.2.6.8 and 6.1.1.4'
O O 0.0106 0.0060 'International Tables Vol C Tables 4.2.6.8 and 6.1.1.4'
Cl Cl 0.1484 0.1585 'International Tables Vol C Tables 4.2.6.8 and 6.1.1.4'
Br Br -0.2901 2.4595 'International Tables Vol C Tables 4.2.6.8 and 6.1.1.4'

loop_
_geom_angle_atom_site_label_1
_geom_angle_atom_site_label_2
_geom_angle_atom_site_label_3
_geom_angle
C2 C1 C6 120.5(3)
C2 C1 H1A 119.7
C6 C1 H1A 119.7
C3 C2 C1 118.6(3)
C3 C2 H2A 120.7
C1 C2 H2A 120.7
C2 C3 C4 122.0(4)
C2 C3 Br1 119.9(3)
C4 C3 Br1 118.1(3)
C5 C4 C3 118.7(3)
C5 C4 H4A 120.6
C3 C4 H4A 120.6
C4 C5 C6 120.9(3)
C4 C5 H5A 119.6
C6 C5 H5A 119.6
C5 C6 C1 119.2(3)
C5 C6 C7 117.7(3)
C1 C6 C7 123.0(3)
O1 C7 C8 120.9(4)
O1 C7 C6 119.9(3)
C8 C7 C6 119.2(3)
C9 C8 C7 119.5(3)
C9 C8 H8A 120.2
C7 C8 H8A 120.2
C8 C9 C10 127.4(4)
C8 C9 H9A 116.3
C10 C9 H9A 116.3
C15 C10 C11 117.2(4)
C15 C10 C9 122.0(3)
C11 C10 C9 120.8(5)
C12 C11 C10 121.7(4)
C12 C11 Cl1 117.5(3)
C10 C11 Cl1 120.8(3)
C13 C12 C11 119.8(4)
C13 C12 H12A 120.1
C11 C12 H12A 120.1
C12 C13 C14 119.7(4)
C12 C13 H13A 120.1
C14 C13 H13A 120.1
C15 C14 C13 120.4(4)
C15 C14 H14A 119.8
C13 C14 H14A 119.8
C14 C15 C10 121.2(4)
C14 C15 H15A 119.4
C10 C15 H15A 119.4

loop_
_geom_bond_atom_site_label_1
_geom_bond_atom_site_label_2
_geom_bond_distance
Br1 C3 1.907(4)
Cl1 C11 1.738(4)
O1 C7 1.219(4)
C1 C2 1.387(5)
C1 C6 1.396(5)
C1 H1A 0.9300
C2 C3 1.376(5)
C2 H2A 0.9300
C3 C4 1.390(5)
C4 C5 1.373(5)
C4 H4A 0.9300
C5 C6 1.389(5)
C5 H5A 0.9300
C6 C7 1.493(5)
C7 C8 1.479(5)
C8 C9 1.328(5)
C8 H8A 0.9300
C9 C10 1.472(6)
C9 H9A 0.9300
C10 C15 1.395(7)
C10 C11 1.409(5)
C11 C12 1.386(6)
C12 C13 1.381(7)
C12 H12A 0.9300
C13 C14 1.389(6)
C13 H13A 0.9300
C14 C15 1.388(6)
C14 H14A 0.9300
C15 H15A 0.9300

loop_
_geom_hbond_atom_site_label_D
_geom_hbond_atom_site_label_H
_geom_hbond_atom_site_label_A
_geom_hbond_site_symmetry_A
_geom_hbond_distance_DH
_geom_hbond_distance_HA
_geom_hbond_distance_DA
_geom_hbond_angle_DHA
_geom_hbond_publ_flag
C1 H1A O1 2_554 0.93 2.53 3.191(4) 128 y
C9 H9A Cl1 1_555 0.93 2.61 3.064(4) 111 y
C9 H9A O1 1_555 0.93 2.41 2.765(5) 102 y

loop_
_geom_torsion_atom_site_label_1
_geom_torsion_atom_site_label_2
_geom_torsion_atom_site_label_3
_geom_torsion_atom_site_label_4
_geom_torsion
C6 C1 C2 C3 0.1(6)
C1 C2 C3 C4 -0.9(6)
C1 C2 C3 Br1 178.1(3)
C2 C3 C4 C5 1.1(6)
Br1 C3 C4 C5 -177.9(3)
C3 C4 C5 C6 -0.7(6)
C4 C5 C6 C1 0.0(6)
C4 C5 C6 C7 176.4(3)
C2 C1 C6 C5 0.3(6)
C2 C1 C6 C7 -175.9(4)
C5 C6 C7 O1 -10.8(5)
C1 C6 C7 O1 165.5(4)
C5 C6 C7 C8 168.8(3)
C1 C6 C7 C8 -15.0(5)
O1 C7 C8 C9 -7.0(6)
C6 C7 C8 C9 173.5(4)
C7 C8 C9 C10 176.9(3)
C8 C9 C10 C15 -2.7(6)
C8 C9 C10 C11 179.0(4)
C15 C10 C11 C12 -0.3(5)
C9 C10 C11 C12 178.1(3)
C15 C10 C11 Cl1 179.1(3)
C9 C10 C11 Cl1 -2.5(5)
C10 C11 C12 C13 -0.4(6)
Cl1 C11 C12 C13 -179.8(3)
C11 C12 C13 C14 0.7(6)
C12 C13 C14 C15 -0.4(6)
C13 C14 C15 C10 -0.2(6)
C11 C10 C15 C14 0.6(5)
C9 C10 C15 C14 -177.8(4)

loop_
_cod_related_entry_id
_cod_related_entry_database
_cod_related_entry_code
1 ChemSpider 30655589
